data_7132957
loop_
_publ_author_name
'Gao, Ying'
'Wang, Mingxu'
'Sun, Jingxian'
'Zhao, Xiao-Jing'
'He, Yonghui'

_publ_section_title
;
 Electrochemical-induced solvent-tuned selective C(sp<sup>3</sup>)-H bond
 activation towards the synthesis of C3-functionalized chromone
 derivatives.
;
_journal_issue 38
_journal_name_full 'Chemical communications (Cambridge, England)'
_journal_page_first 5050
_journal_page_last 5053
_journal_paper_doi 10.1039/d4cc00919c
_journal_volume 60
_journal_year 2024
_chemical_formula_moiety 'C18 H17 N O2'
_chemical_formula_sum 'C18 H17 N O2'
_chemical_formula_weight 279.33
_space_group_crystal_system monoclinic
_space_group_IT_number 14
_space_group_name_Hall '-P 2ybc'
_space_group_name_H-M_alt 'P 1 21/c 1'
_atom_sites_solution_hydrogens geom
_audit_update_record
;
2024-01-06 deposited with the CCDC.	2024-04-11 downloaded from the CCDC.
;
_cell_angle_alpha 90
_cell_angle_beta 93.880(2)
_cell_angle_gamma 90
_cell_formula_units_Z 4
_cell_length_a 6.3783(2)
_cell_length_b 7.1006(3)
_cell_length_c 31.5404(12)
_cell_measurement_reflns_used 4362
_cell_measurement_temperature 150.(2)
_cell_measurement_theta_max 68.0586
_cell_measurement_theta_min 5.6237
_cell_volume 1425.18(9)
_computing_cell_refinement 'SAINT V8.38A (Bruker AXS Inc., 2017)'
_computing_data_collection 'Bruker Instrument Service vV6.2.15'
_computing_data_reduction 'SAINT V8.38A (Bruker AXS Inc., 2017)'
_computing_molecular_graphics 'shelXle (C.B. Huebschle, rev 882)'
_computing_structure_refinement 'SHELXL-2017/1 (Sheldrick, 2017)'
_computing_structure_solution 'SHELXT 2014/5 (Sheldrick, 2014)'
_diffrn_ambient_temperature 150.(2)
_diffrn_detector_area_resol_mean 7.3910
_diffrn_measured_fraction_theta_full 0.993
_diffrn_measured_fraction_theta_max 0.993
_diffrn_measurement_device_type 'Bruker D8 QUEST PHOTON II'
_diffrn_radiation_monochromator 'Helixos MX multilayer Optic'
_diffrn_radiation_type 'Cu K\a'
_diffrn_radiation_wavelength 1.54178
_diffrn_reflns_av_R_equivalents 0.0726
_diffrn_reflns_av_unetI/netI 0.0522
_diffrn_reflns_limit_h_max 7
_diffrn_reflns_limit_h_min -7
_diffrn_reflns_limit_k_max 6
_diffrn_reflns_limit_k_min -8
_diffrn_reflns_limit_l_max 37
_diffrn_reflns_limit_l_min -37
_diffrn_reflns_number 11026
_diffrn_reflns_theta_full 68.33
_diffrn_reflns_theta_max 68.33
_diffrn_reflns_theta_min 5.62
_diffrn_source 'Ius Diamond'
_diffrn_source_type Microfocus
_exptl_absorpt_coefficient_mu 0.676
_exptl_absorpt_correction_T_max 0.96
_exptl_absorpt_correction_T_min 0.71
_exptl_absorpt_correction_type multi-scan
_exptl_absorpt_process_details
;
SADABS-2016/2 - Bruker AXS area detector scaling and absorption correction
;
_exptl_crystal_colour 'clear light colourless'
_exptl_crystal_density_diffrn 1.302
_exptl_crystal_density_method 'not measured'
_exptl_crystal_description block
_exptl_crystal_F_000 592
_exptl_crystal_size_max 0.160
_exptl_crystal_size_mid 0.160
_exptl_crystal_size_min 0.060
_refine_diff_density_max 0.196
_refine_diff_density_min -0.234
_refine_ls_extinction_method none
_refine_ls_goodness_of_fit_ref 1.072
_refine_ls_hydrogen_treatment constr
_refine_ls_matrix_type full
_refine_ls_number_parameters 192
_refine_ls_number_reflns 2602
_refine_ls_number_restraints 0
_refine_ls_restrained_S_all 1.072
_refine_ls_R_factor_all 0.0652
_refine_ls_R_factor_gt 0.0442
_refine_ls_shift/su_max 0.001
_refine_ls_shift/su_mean 0.000
_refine_ls_structure_factor_coef Fsqd
_refine_ls_weighting_details 'w=1/[\s^2^(Fo^2^)+(0.0543P)^2^+0.2681P] where P=(Fo^2^+2Fc^2^)/3'
_refine_ls_weighting_scheme calc
_refine_ls_wR_factor_gt 0.1100
_refine_ls_wR_factor_ref 0.1204
_reflns_number_gt 2035
_reflns_number_total 2602
_reflns_threshold_expression 'I > 2\s(I)'
_cod_data_source_file d4cc00919c2.cif
_cod_data_source_block md_zxj231
_cod_depositor_comments
;
The following automatic conversions were performed:

data item '_exptl_absorpt_correction_type' value 'Multi-Scan' was
changed to 'multi-scan' in accordance with the
/home/data/users/saulius/crontab/automatic-downloads/rss-feeds/RSC/lib/dictionaries/cif_core.dic
dictionary named 'cif_core.dic' version 2.4.2 last updated on
2011-04-26.

Automatic conversion script
Id: cif_fix_values 8170 2020-07-09 18:12:32Z antanas 

 Adding full bibliography for 7132957.cif.
;
_cod_database_code 7132957

loop_
_space_group_symop_operation_xyz
'x, y, z'
'-x, y+1/2, -z+1/2'
'-x, -y, -z'
'x, -y-1/2, z-1/2'

loop_
_atom_site_type_symbol
_atom_site_label
_atom_site_fract_x
_atom_site_fract_y
_atom_site_fract_z
_atom_site_U_iso_or_equiv
_atom_site_adp_type
_atom_site_calc_flag
_atom_site_refinement_flags_adp
_atom_site_refinement_flags_occupancy
_atom_site_refinement_flags_posn
_atom_site_occupancy
_atom_site_disorder_assembly
_atom_site_disorder_group
O O1 0.79334(18) 0.15603(16) 0.50172(4) 0.0308(3) Uani d . . . 1 . .
N N1 0.8993(3) 0.7748(2) 0.71074(6) 0.0461(4) Uani d . . . 1 . .
O O2 0.3107(2) 0.21240(18) 0.57937(4) 0.0368(3) Uani d . . . 1 . .
C C1 0.4034(3) 0.3484(2) 0.42508(6) 0.0370(4) Uani d . . . 1 . .
H H1 0.390786 0.380928 0.395799 0.044 Uiso calc U . R 1 . .
C C2 0.5900(3) 0.2743(2) 0.44257(5) 0.0336(4) Uani d . . . 1 . .
H H4 0.705689 0.254998 0.425633 0.04 Uiso calc U . R 1 . .
C C3 0.6045(3) 0.2285(2) 0.48566(5) 0.0274(4) Uani d . . . 1 . .
C C4 0.8156(3) 0.1153(2) 0.54387(5) 0.0288(4) Uani d . . . 1 . .
H H5 0.947948 0.068146 0.554687 0.035 Uiso calc U . R 1 . .
C C5 0.6666(3) 0.1360(2) 0.57146(5) 0.0269(4) Uani d . . . 1 . .
C C6 0.7095(3) 0.0926(2) 0.61818(5) 0.0334(4) Uani d . . . 1 . .
H H6 0.8292 0.003982 0.621777 0.04 Uiso calc U . R 1 . .
H H7 0.584832 0.030117 0.628924 0.04 Uiso calc U . R 1 . .
C C7 0.7596(3) 0.2684(2) 0.64419(5) 0.0296(4) Uani d . . . 1 . .
C C8 0.6127(3) 0.3533(2) 0.66864(5) 0.0319(4) Uani d . . . 1 . .
H H9 0.479037 0.296021 0.670421 0.038 Uiso calc U . R 1 . .
C C9 0.6569(3) 0.5202(3) 0.69054(5) 0.0331(4) Uani d . . . 1 . .
H H10 0.553032 0.574767 0.706914 0.04 Uiso calc U . R 1 . .
C C10 0.8527(3) 0.6092(2) 0.68882(5) 0.0327(4) Uani d . . . 1 . .
C C11 0.7356(3) 0.8743(3) 0.73062(6) 0.0441(5) Uani d . . . 1 . .
H H11 0.624601 0.909326 0.709049 0.066 Uiso calc U . R 1 . .
H H2 0.793986 0.988326 0.744384 0.066 Uiso calc U . R 1 . .
H H13 0.676704 0.793166 0.751953 0.066 Uiso calc U . R 1 . .
C C13 0.2506(3) 0.3305(2) 0.49234(6) 0.0307(4) Uani d . . . 1 . .
H H18 0.13465 0.350818 0.509152 0.037 Uiso calc U . R 1 . .
C C18 1.0914(3) 0.8744(3) 0.70412(7) 0.0427(5) Uani d . . . 1 . .
H H14 1.211895 0.797381 0.714358 0.064 Uiso calc U . R 1 . .
H H16 1.093442 0.993724 0.719768 0.064 Uiso calc U . R 1 . .
H H15 1.099504 0.899888 0.673734 0.064 Uiso calc U . R 1 . .
C C12 0.2340(3) 0.3758(2) 0.44986(6) 0.0360(4) Uani d . . . 1 . .
H H3 0.106218 0.426111 0.437414 0.043 Uiso calc U . R 1 . .
C C17 1.0016(3) 0.5215(3) 0.66449(5) 0.0333(4) Uani d . . . 1 . .
H H17 1.136248 0.577239 0.662814 0.04 Uiso calc U . R 1 . .
C C16 0.9551(3) 0.3552(2) 0.64295(5) 0.0317(4) Uani d . . . 1 . .
H H8 1.059071 0.29873 0.626899 0.038 Uiso calc U . R 1 . .
C C15 0.4587(3) 0.2027(2) 0.55632(5) 0.0268(4) Uani d . . . 1 . .
C C14 0.4382(3) 0.2543(2) 0.51106(5) 0.0263(4) Uani d . . . 1 . .

loop_
_atom_site_aniso_label
_atom_site_aniso_U_11
_atom_site_aniso_U_22
_atom_site_aniso_U_33
_atom_site_aniso_U_12
_atom_site_aniso_U_13
_atom_site_aniso_U_23
O1 0.0296(6) 0.0338(6) 0.0290(6) -0.0034(5) 0.0025(5) -0.0036(5)
N1 0.0388(9) 0.0513(10) 0.0482(10) -0.0040(8) 0.0019(8) -0.0250(8)
O2 0.0334(7) 0.0468(7) 0.0307(7) -0.0014(6) 0.0064(5) -0.0031(5)
C1 0.0564(12) 0.0261(8) 0.0270(9) -0.0103(8) -0.0075(8) 0.0010(7)
C2 0.0441(10) 0.0293(8) 0.0273(9) -0.0094(8) 0.0019(7) -0.0036(7)
C3 0.0320(8) 0.0223(7) 0.0276(8) -0.0070(6) -0.0006(7) -0.0035(6)
C4 0.0307(8) 0.0276(8) 0.0273(8) -0.0023(7) -0.0032(7) -0.0039(6)
C5 0.0319(8) 0.0225(7) 0.0255(8) -0.0036(6) -0.0026(7) -0.0040(6)
C6 0.0427(9) 0.0295(8) 0.0270(9) 0.0002(8) -0.0040(7) 0.0006(7)
C7 0.0368(9) 0.0308(8) 0.0206(8) 0.0009(7) -0.0033(7) 0.0008(6)
C8 0.0327(8) 0.0374(9) 0.0251(8) -0.0025(7) -0.0010(7) 0.0013(7)
C9 0.0340(9) 0.0409(9) 0.0243(8) 0.0026(8) 0.0024(7) -0.0039(7)
C10 0.0362(9) 0.0380(9) 0.0231(8) -0.0001(8) -0.0040(7) -0.0061(7)
C11 0.0491(11) 0.0437(10) 0.0390(11) 0.0050(9) 0.0002(9) -0.0145(8)
C13 0.0320(8) 0.0233(7) 0.0358(9) -0.0059(7) -0.0042(7) -0.0027(6)
C18 0.0419(10) 0.0404(10) 0.0443(11) -0.0052(9) -0.0079(9) -0.0090(8)
C12 0.0422(10) 0.0265(8) 0.0369(10) -0.0055(8) -0.0140(8) 0.0003(7)
C17 0.0276(8) 0.0427(9) 0.0288(9) -0.0007(7) -0.0036(7) -0.0051(7)
C16 0.0313(8) 0.0374(9) 0.0261(8) 0.0049(7) -0.0010(7) -0.0030(7)
C15 0.0308(8) 0.0235(7) 0.0256(8) -0.0045(6) -0.0006(7) -0.0049(6)
C14 0.0296(8) 0.0210(7) 0.0277(8) -0.0054(6) -0.0026(7) -0.0031(6)

loop_
_atom_type_symbol
_atom_type_description
_atom_type_scat_dispersion_real
_atom_type_scat_dispersion_imag
_atom_type_scat_source
C C 0.0181 0.0091 'International Tables Vol C Tables 4.2.6.8 and 6.1.1.4'
H H 0.0000 0.0000 'International Tables Vol C Tables 4.2.6.8 and 6.1.1.4'
O O 0.0492 0.0322 'International Tables Vol C Tables 4.2.6.8 and 6.1.1.4'
N N 0.0311 0.0180 'International Tables Vol C Tables 4.2.6.8 and 6.1.1.4'

loop_
_geom_angle_atom_site_label_1
_geom_angle_atom_site_label_2
_geom_angle_atom_site_label_3
_geom_angle_site_symmetry_1
_geom_angle_site_symmetry_3
_geom_angle
_geom_angle_publ_flag
C4 O1 C3 . . 118.11(13) ?
C10 N1 C11 . . 119.75(16) ?
C10 N1 C18 . . 119.98(15) ?
C11 N1 C18 . . 118.08(16) ?
C2 C1 C12 . . 120.68(17) ?
C2 C1 H1 . . 119.7 ?
C12 C1 H1 . . 119.7 ?
C1 C2 C3 . . 118.48(17) ?
C1 C2 H4 . . 120.8 ?
C3 C2 H4 . . 120.8 ?
O1 C3 C14 . . 121.52(15) ?
O1 C3 C2 . . 116.45(15) ?
C14 C3 C2 . . 122.02(17) ?
C5 C4 O1 . . 125.51(16) ?
C5 C4 H5 . . 117.2 ?
O1 C4 H5 . . 117.2 ?
C4 C5 C15 . . 119.51(15) ?
C4 C5 C6 . . 121.42(16) ?
C15 C5 C6 . . 119.06(15) ?
C5 C6 C7 . . 112.15(13) ?
C5 C6 H6 . . 109.2 ?
C7 C6 H6 . . 109.2 ?
C5 C6 H7 . . 109.2 ?
C7 C6 H7 . . 109.2 ?
H6 C6 H7 . . 107.9 ?
C8 C7 C16 . . 117.49(15) ?
C8 C7 C6 . . 122.13(16) ?
C16 C7 C6 . . 120.34(15) ?
C7 C8 C9 . . 121.55(17) ?
C7 C8 H9 . . 119.2 ?
C9 C8 H9 . . 119.2 ?
C8 C9 C10 . . 121.03(16) ?
C8 C9 H10 . . 119.5 ?
C10 C9 H10 . . 119.5 ?
N1 C10 C9 . . 121.63(16) ?
N1 C10 C17 . . 121.17(16) ?
C9 C10 C17 . . 117.20(15) ?
N1 C11 H11 . . 109.5 ?
N1 C11 H2 . . 109.5 ?
H11 C11 H2 . . 109.5 ?
N1 C11 H13 . . 109.5 ?
H11 C11 H13 . . 109.5 ?
H2 C11 H13 . . 109.5 ?
C12 C13 C14 . . 120.45(17) ?
C12 C13 H18 . . 119.8 ?
C14 C13 H18 . . 119.8 ?
N1 C18 H14 . . 109.5 ?
N1 C18 H16 . . 109.5 ?
H14 C18 H16 . . 109.5 ?
N1 C18 H15 . . 109.5 ?
H14 C18 H15 . . 109.5 ?
H16 C18 H15 . . 109.5 ?
C13 C12 C1 . . 120.24(18) ?
C13 C12 H3 . . 119.9 ?
C1 C12 H3 . . 119.9 ?
C16 C17 C10 . . 120.99(16) ?
C16 C17 H17 . . 119.5 ?
C10 C17 H17 . . 119.5 ?
C17 C16 C7 . . 121.73(15) ?
C17 C16 H8 . . 119.1 ?
C7 C16 H8 . . 119.1 ?
O2 C15 C5 . . 122.78(15) ?
O2 C15 C14 . . 122.52(16) ?
C5 C15 C14 . . 114.69(14) ?
C3 C14 C13 . . 118.12(16) ?
C3 C14 C15 . . 120.51(16) ?
C13 C14 C15 . . 121.37(15) ?

loop_
_geom_bond_atom_site_label_1
_geom_bond_atom_site_label_2
_geom_bond_site_symmetry_2
_geom_bond_distance
_geom_bond_publ_flag
O1 C4 . 1.359(2) ?
O1 C3 . 1.375(2) ?
N1 C10 . 1.386(2) ?
N1 C11 . 1.439(2) ?
N1 C18 . 1.442(2) ?
O2 C15 . 1.232(2) ?
C1 C2 . 1.381(3) ?
C1 C12 . 1.390(3) ?
C1 H1 . 0.95 ?
C2 C3 . 1.394(2) ?
C2 H4 . 0.95 ?
C3 C14 . 1.384(2) ?
C4 C5 . 1.339(2) ?
C4 H5 . 0.95 ?
C5 C15 . 1.458(2) ?
C5 C6 . 1.512(2) ?
C6 C7 . 1.516(2) ?
C6 H6 . 0.99 ?
C6 H7 . 0.99 ?
C7 C8 . 1.390(2) ?
C7 C16 . 1.393(2) ?
C8 C9 . 1.391(2) ?
C8 H9 . 0.95 ?
C9 C10 . 1.404(3) ?
C9 H10 . 0.95 ?
C10 C17 . 1.407(2) ?
C11 H11 . 0.98 ?
C11 H2 . 0.98 ?
C11 H13 . 0.98 ?
C13 C12 . 1.375(2) ?
C13 C14 . 1.406(2) ?
C13 H18 . 0.95 ?
C18 H14 . 0.98 ?
C18 H16 . 0.98 ?
C18 H15 . 0.98 ?
C12 H3 . 0.95 ?
C17 C16 . 1.385(2) ?
C17 H17 . 0.95 ?
C16 H8 . 0.95 ?
C15 C14 . 1.471(2) ?

loop_
_geom_hbond_atom_site_label_D
_geom_hbond_atom_site_label_H
_geom_hbond_atom_site_label_A
_geom_hbond_site_symmetry_A
_geom_hbond_distance_DH
_geom_hbond_distance_HA
_geom_hbond_distance_DA
_geom_hbond_angle_DHA
_geom_hbond_publ_flag
C4 H5 O2 1_655 0.95 2.60 3.350(2) 136.0 ?

loop_
_geom_torsion_atom_site_label_1
_geom_torsion_atom_site_label_2
_geom_torsion_atom_site_label_3
_geom_torsion_atom_site_label_4
_geom_torsion_site_symmetry_1
_geom_torsion_site_symmetry_2
_geom_torsion_site_symmetry_3
_geom_torsion_site_symmetry_4
_geom_torsion
_geom_torsion_publ_flag
C12 C1 C2 C3 . . . . -0.3(2) ?
C4 O1 C3 C14 . . . . -2.0(2) ?
C4 O1 C3 C2 . . . . 177.97(14) ?
C1 C2 C3 O1 . . . . -179.71(14) ?
C1 C2 C3 C14 . . . . 0.3(2) ?
C3 O1 C4 C5 . . . . 1.5(2) ?
O1 C4 C5 C15 . . . . 1.7(2) ?
O1 C4 C5 C6 . . . . -177.92(14) ?
C4 C5 C6 C7 . . . . 98.17(19) ?
C15 C5 C6 C7 . . . . -81.50(19) ?
C5 C6 C7 C8 . . . . 102.32(19) ?
C5 C6 C7 C16 . . . . -75.2(2) ?
C16 C7 C8 C9 . . . . 1.0(3) ?
C6 C7 C8 C9 . . . . -176.50(16) ?
C7 C8 C9 C10 . . . . -0.1(3) ?
C11 N1 C10 C9 . . . . -9.5(3) ?
C18 N1 C10 C9 . . . . -172.36(17) ?
C11 N1 C10 C17 . . . . 171.70(18) ?
C18 N1 C10 C17 . . . . 8.8(3) ?
C8 C9 C10 N1 . . . . -179.53(17) ?
C8 C9 C10 C17 . . . . -0.7(3) ?
C14 C13 C12 C1 . . . . -0.6(2) ?
C2 C1 C12 C13 . . . . 0.4(2) ?
N1 C10 C17 C16 . . . . 179.42(17) ?
C9 C10 C17 C16 . . . . 0.5(3) ?
C10 C17 C16 C7 . . . . 0.4(3) ?
C8 C7 C16 C17 . . . . -1.2(3) ?
C6 C7 C16 C17 . . . . 176.43(16) ?
C4 C5 C15 O2 . . . . 174.84(15) ?
C6 C5 C15 O2 . . . . -5.5(2) ?
C4 C5 C15 C14 . . . . -4.1(2) ?
C6 C5 C15 C14 . . . . 175.60(13) ?
O1 C3 C14 C13 . . . . 179.52(13) ?
C2 C3 C14 C13 . . . . -0.5(2) ?
O1 C3 C14 C15 . . . . -0.6(2) ?
C2 C3 C14 C15 . . . . 179.43(14) ?
C12 C13 C14 C3 . . . . 0.7(2) ?
C12 C13 C14 C15 . . . . -179.27(14) ?
O2 C15 C14 C3 . . . . -175.39(15) ?
C5 C15 C14 C3 . . . . 3.5(2) ?
O2 C15 C14 C13 . . . . 4.5(2) ?
C5 C15 C14 C13 . . . . -176.55(14) ?
